data_7043415
loop_
_publ_author_name
'Beltr\'an, Tom\'as F.'
'Zaragoza, Guillermo'
'Delaude, Lionel'

_publ_section_title
;
 Synthesis and complexation of superbulky imidazolium-2-dithiocarboxylate
 ligands
;
_journal_name_full 'Dalton Trans.'
_journal_paper_doi 10.1039/C7DT01889D
_journal_year 2017
_chemical_absolute_configuration ad
_chemical_formula_moiety 'C73 H56 Br N2 O5 Re S2'
_chemical_formula_sum 'C73 H56 Br N2 O5 Re S2'
_chemical_formula_weight 1371.42
_space_group_crystal_system orthorhombic
_space_group_IT_number 33
_space_group_name_Hall 'P 2c -2n'
_space_group_name_H-M_alt 'P n a 21'
_symmetry_space_group_name_Hall 'P 2c -2n'
_symmetry_space_group_name_H-M 'P n a 21'
_atom_sites_solution_hydrogens geom
_audit_conform_dict_location ftp://ftp.iucr.org/pub/cif_core.dic
_audit_conform_dict_name cif_core.dic
_audit_conform_dict_version 2.4.3
_audit_creation_date 2017-03-27T12:21:46-00:00
_audit_creation_method 'WinGX routine CIF_UPDATE'
_audit_update_record
;
2017-05-08 deposited with the CCDC.
2017-06-23 downloaded from the CCDC.
;
_cell_angle_alpha 90
_cell_angle_beta 90
_cell_angle_gamma 90
_cell_formula_units_Z 4
_cell_length_a 20.7406(8)
_cell_length_b 14.4781(5)
_cell_length_c 19.8518(7)
_cell_measurement_reflns_used 1871
_cell_measurement_temperature 100(2)
_cell_measurement_theta_max 25.13
_cell_measurement_theta_min 2.41
_cell_measurement_wavelength 0.71073
_cell_volume 5961.2(4)
_computing_cell_refinement 'APPEX2v2014.11-0 (BRUKER AXS, 2005)'
_computing_data_collection 'APPEX2v2014.11-0 (BRUKER AXS, 2005)'
_computing_data_reduction 'APPEX2v2014.11-0 (BRUKER AXS, 2005)'
_computing_molecular_graphics 'Ortep for Windows (Farrugia, 2012)'
_computing_publication_material 'WinGX publication routines (Farrugia, 2012)'
_computing_structure_refinement 'SHELXL-2016/6 (Sheldrick, 2016)'
_computing_structure_solution 'DIRDIF2008 (Beurskens et al, 2008)'
_diffrn_ambient_temperature 100(2)
_diffrn_measured_fraction_theta_full 1
_diffrn_measured_fraction_theta_max 1
_diffrn_measurement_device 'four-circle diffractometer'
_diffrn_measurement_device_type 'BRUKER APPEX-II CCD'
_diffrn_measurement_method 'omega and phi scans'
_diffrn_radiation_monochromator graphite
_diffrn_radiation_probe x-ray
_diffrn_radiation_source 'fine-focus sealed tube'
_diffrn_radiation_type MoK\a
_diffrn_radiation_wavelength 0.7107
_diffrn_reflns_av_R_equivalents 0.1027
_diffrn_reflns_av_unetI/netI 0.1015
_diffrn_reflns_Laue_measured_fraction_full 1
_diffrn_reflns_Laue_measured_fraction_max 1
_diffrn_reflns_limit_h_max 27
_diffrn_reflns_limit_h_min -27
_diffrn_reflns_limit_k_max 19
_diffrn_reflns_limit_k_min -19
_diffrn_reflns_limit_l_max 25
_diffrn_reflns_limit_l_min -26
_diffrn_reflns_number 59114
_diffrn_reflns_point_group_measured_fraction_full 1
_diffrn_reflns_point_group_measured_fraction_max 0.996
_diffrn_reflns_theta_full 25.242
_diffrn_reflns_theta_max 28.281
_diffrn_reflns_theta_min 1.715
_exptl_absorpt_coefficient_mu 2.834
_exptl_absorpt_correction_T_max 0.6655
_exptl_absorpt_correction_T_min 0.5382
_exptl_absorpt_correction_type multi-scan
_exptl_absorpt_process_details 'BRUKER SADABS'
_exptl_crystal_colour Blue
_exptl_crystal_density_diffrn 1.528
_exptl_crystal_density_method 'not measured'
_exptl_crystal_description Prism
_exptl_crystal_F_000 2760
_exptl_crystal_size_max 0.34
_exptl_crystal_size_mid 0.22
_exptl_crystal_size_min 0.06
_refine_diff_density_max 1.522
_refine_diff_density_min -0.824
_refine_diff_density_rms 0.134
_refine_ls_abs_structure_details
;
 Flack x determined using 3969 quotients [(I+)-(I-)]/[(I+)+(I-)]
 (Parsons, Flack and Wagner, Acta Cryst. B69 (2013) 249-259).
;
_refine_ls_abs_structure_Flack -0.024(5)
_refine_ls_extinction_method none
_refine_ls_goodness_of_fit_ref 0.981
_refine_ls_hydrogen_treatment constr
_refine_ls_matrix_type full
_refine_ls_number_constraints 0
_refine_ls_number_parameters 759
_refine_ls_number_reflns 14741
_refine_ls_number_restraints 1
_refine_ls_restrained_S_all 0.981
_refine_ls_R_factor_all 0.082
_refine_ls_R_factor_gt 0.0477
_refine_ls_shift/su_max 0.001
_refine_ls_shift/su_mean 0
_refine_ls_structure_factor_coef Fsqd
_refine_ls_weighting_details 'w=1/[\s^2^(Fo^2^)+(0.0279P)^2^] where P=(Fo^2^+2Fc^2^)/3'
_refine_ls_weighting_scheme calc
_refine_ls_wR_factor_gt 0.0813
_refine_ls_wR_factor_ref 0.0928
_reflns_Friedel_coverage 0.938
_reflns_Friedel_fraction_full 0.999
_reflns_Friedel_fraction_max 0.992
_reflns_number_gt 10550
_reflns_number_total 14741
_reflns_threshold_expression 'I > 2\s(I)'
_cod_data_source_file c7dt01889d2.cif
_cod_data_source_block TOBE029B
_cod_database_code 7043415
_shelx_estimated_absorpt_t_min 0.446
_shelx_estimated_absorpt_t_max 0.848

loop_
_space_group_symop_operation_xyz
'x, y, z'
'-x, -y, z+1/2'
'-x+1/2, y+1/2, z+1/2'
'x+1/2, -y+1/2, z'

loop_
_atom_site_label
_atom_site_type_symbol
_atom_site_fract_x
_atom_site_fract_y
_atom_site_fract_z
_atom_site_U_iso_or_equiv
_atom_site_adp_type
_atom_site_occupancy
_atom_site_site_symmetry_order
_atom_site_calc_flag
_atom_site_refinement_flags_posn
_atom_site_refinement_flags_adp
C1 C 0.8244(4) 0.5096(5) 0.6965(4) 0.0118(18) Uani 1 1 d . .
C2 C 0.7793(4) 0.5539(5) 0.6501(4) 0.0094(18) Uani 1 1 d . .
C3 C 0.6894(4) 0.5975(5) 0.5993(4) 0.0104(17) Uani 1 1 d . .
H3 H 0.644848 0.6061 0.590345 0.012 Uiso 1 1 calc R U
C4 C 0.7381(4) 0.6253(5) 0.5599(4) 0.0128(19) Uani 1 1 d . .
H4 H 0.73443 0.656666 0.518063 0.015 Uiso 1 1 calc R U
C5 C 0.6750(4) 0.5168(5) 0.7085(4) 0.0089(17) Uani 1 1 d . .
C6 C 0.6460(4) 0.4318(5) 0.6976(4) 0.0100(17) Uani 1 1 d . .
C7 C 0.6094(4) 0.3943(6) 0.7489(5) 0.015(2) Uani 1 1 d . .
H7 H 0.589475 0.335738 0.742805 0.018 Uiso 1 1 calc R U
C8 C 0.6014(5) 0.4410(6) 0.8088(4) 0.016(2) Uani 1 1 d . .
C9 C 0.6303(4) 0.5277(6) 0.8177(4) 0.0146(19) Uani 1 1 d . .
H9 H 0.623841 0.560064 0.858743 0.018 Uiso 1 1 calc R U
C10 C 0.6679(4) 0.5667(5) 0.7683(4) 0.012(2) Uani 1 1 d . .
C11 C 0.6519(4) 0.3827(5) 0.6297(4) 0.0137(19) Uani 1 1 d . .
H11 H 0.693434 0.404317 0.60971 0.016 Uiso 1 1 calc R U
C12 C 0.5993(4) 0.4135(5) 0.5810(4) 0.015(2) Uani 1 1 d . .
C13 C 0.6140(5) 0.4194(6) 0.5121(5) 0.025(2) Uani 1 1 d . .
H13 H 0.656002 0.403846 0.496655 0.031 Uiso 1 1 calc R U
C14 C 0.5674(6) 0.4477(7) 0.4668(5) 0.031(3) Uani 1 1 d . .
H14 H 0.577689 0.45105 0.420257 0.038 Uiso 1 1 calc R U
C15 C 0.5065(6) 0.4712(6) 0.4880(5) 0.035(3) Uani 1 1 d . .
H15 H 0.474806 0.490662 0.456537 0.042 Uiso 1 1 calc R U
C16 C 0.4927(6) 0.4661(7) 0.5541(5) 0.035(3) Uani 1 1 d . .
H16 H 0.450498 0.481532 0.568843 0.042 Uiso 1 1 calc R U
C17 C 0.5383(5) 0.4390(7) 0.6015(5) 0.026(2) Uani 1 1 d . .
H17 H 0.527374 0.437963 0.647985 0.031 Uiso 1 1 calc R U
C18 C 0.6580(5) 0.2784(6) 0.6365(4) 0.019(2) Uani 1 1 d . .
C19 C 0.6079(5) 0.2186(6) 0.6223(5) 0.029(3) Uani 1 1 d . .
H19 H 0.56644 0.241896 0.61108 0.035 Uiso 1 1 calc R U
C20 C 0.6187(6) 0.1243(7) 0.6246(5) 0.038(3) Uani 1 1 d . .
H20 H 0.584466 0.082697 0.61516 0.046 Uiso 1 1 calc R U
C21 C 0.6784(8) 0.0905(8) 0.6405(6) 0.047(4) Uani 1 1 d . .
H21 H 0.685796 0.025793 0.639694 0.057 Uiso 1 1 calc R U
C22 C 0.7268(7) 0.1480(7) 0.6571(5) 0.044(3) Uani 1 1 d . .
H22 H 0.767487 0.123489 0.669925 0.053 Uiso 1 1 calc R U
C23 C 0.7177(6) 0.2426(7) 0.6557(5) 0.029(3) Uani 1 1 d . .
H23 H 0.751924 0.282967 0.667836 0.035 Uiso 1 1 calc R U
C24 C 0.5416(5) 0.3189(6) 0.8594(5) 0.029(3) Uani 1 1 d . .
H24A H 0.5118 0.314509 0.821166 0.044 Uiso 1 1 calc R U
H24B H 0.518513 0.304372 0.901133 0.044 Uiso 1 1 calc R U
H24C H 0.577016 0.274937 0.853155 0.044 Uiso 1 1 calc R U
C25 C 0.7010(4) 0.6609(5) 0.7789(6) 0.0153(17) Uani 1 1 d . .
H25 H 0.739496 0.660981 0.748569 0.018 Uiso 1 1 calc R U
C26 C 0.6579(5) 0.7417(5) 0.7549(4) 0.0157(19) Uani 1 1 d . .
C27 C 0.5996(5) 0.7321(6) 0.7230(4) 0.019(2) Uani 1 1 d . .
H27 H 0.582978 0.671915 0.71491 0.022 Uiso 1 1 calc R U
C28 C 0.5646(5) 0.8082(6) 0.7025(4) 0.023(2) Uani 1 1 d . .
H28 H 0.524031 0.800416 0.68093 0.028 Uiso 1 1 calc R U
C29 C 0.5889(5) 0.8963(6) 0.7136(5) 0.028(2) Uani 1 1 d . .
H29 H 0.56525 0.948895 0.699139 0.034 Uiso 1 1 calc R U
C30 C 0.6473(5) 0.9075(6) 0.7454(5) 0.027(2) Uani 1 1 d . .
H30 H 0.663538 0.967827 0.753576 0.033 Uiso 1 1 calc R U
C31 C 0.6823(5) 0.8309(5) 0.7655(4) 0.018(2) Uani 1 1 d . .
H31 H 0.723069 0.838714 0.786578 0.021 Uiso 1 1 calc R U
C32 C 0.7265(5) 0.6743(5) 0.8485(4) 0.014(2) Uani 1 1 d . .
C33 C 0.7914(5) 0.6629(6) 0.8616(5) 0.026(2) Uani 1 1 d . .
H33 H 0.819881 0.647471 0.825854 0.031 Uiso 1 1 calc R U
C34 C 0.8155(5) 0.6736(6) 0.9262(5) 0.030(3) Uani 1 1 d . .
H34 H 0.860326 0.665319 0.934113 0.036 Uiso 1 1 calc R U
C35 C 0.7761(6) 0.6958(6) 0.9784(5) 0.035(3) Uani 1 1 d . .
H35 H 0.793135 0.702337 1.02256 0.042 Uiso 1 1 calc R U
C36 C 0.7120(5) 0.7086(6) 0.9670(5) 0.024(2) Uani 1 1 d . .
H36 H 0.684135 0.723456 1.003402 0.029 Uiso 1 1 calc R U
C37 C 0.6869(5) 0.7001(6) 0.9021(4) 0.020(2) Uani 1 1 d . .
H37 H 0.642474 0.712008 0.894276 0.024 Uiso 1 1 calc R U
C38 C 0.8577(4) 0.6270(5) 0.5683(4) 0.0103(18) Uani 1 1 d . .
C39 C 0.8918(4) 0.5696(6) 0.5242(4) 0.0128(19) Uani 1 1 d . .
C40 C 0.9522(4) 0.5957(6) 0.5054(4) 0.0152(18) Uani 1 1 d . .
H40 H 0.976466 0.557046 0.476145 0.018 Uiso 1 1 calc R U
C41 C 0.9791(4) 0.6780(6) 0.5282(4) 0.0142(19) Uani 1 1 d . .
C42 C 0.9424(4) 0.7370(6) 0.5688(4) 0.0144(19) Uani 1 1 d . .
H42 H 0.960153 0.79431 0.582998 0.017 Uiso 1 1 calc R U
C43 C 0.8806(4) 0.7132(6) 0.5887(4) 0.0137(19) Uani 1 1 d . .
C44 C 0.8579(4) 0.4870(6) 0.4919(4) 0.017(2) Uani 1 1 d . .
H44 H 0.831006 0.457468 0.527803 0.021 Uiso 1 1 calc R U
C45 C 0.8121(5) 0.5174(7) 0.4364(4) 0.020(2) Uani 1 1 d . .
C46 C 0.7630(5) 0.4586(7) 0.4153(5) 0.022(2) Uani 1 1 d . .
H46 H 0.758578 0.399531 0.43566 0.026 Uiso 1 1 calc R U
C47 C 0.7205(5) 0.4850(7) 0.3655(5) 0.029(3) Uani 1 1 d . .
H47 H 0.6874 0.443745 0.351784 0.035 Uiso 1 1 calc R U
C48 C 0.7255(5) 0.5695(8) 0.3354(5) 0.034(3) Uani 1 1 d . .
H48 H 0.695428 0.587746 0.301882 0.041 Uiso 1 1 calc R U
C49 C 0.7748(5) 0.6281(7) 0.3543(5) 0.029(2) Uani 1 1 d . .
H49 H 0.779603 0.686277 0.332707 0.035 Uiso 1 1 calc R U
C50 C 0.8172(5) 0.6024(7) 0.4045(5) 0.020(2) Uani 1 1 d . .
H50 H 0.850492 0.64378 0.41759 0.024 Uiso 1 1 calc R U
C51 C 0.9056(5) 0.4136(5) 0.4671(4) 0.0166(19) Uani 1 1 d . .
C52 C 0.9270(4) 0.4101(6) 0.4010(5) 0.019(2) Uani 1 1 d . .
H52 H 0.911741 0.453965 0.369202 0.023 Uiso 1 1 calc R U
C53 C 0.9709(5) 0.3423(6) 0.3809(5) 0.023(2) Uani 1 1 d . .
H53 H 0.98581 0.340721 0.335656 0.027 Uiso 1 1 calc R U
C54 C 0.9927(5) 0.2773(7) 0.4268(5) 0.032(3) Uani 1 1 d . .
H54 H 1.021811 0.230373 0.412787 0.039 Uiso 1 1 calc R U
C55 C 0.9721(6) 0.2807(7) 0.4927(5) 0.036(3) Uani 1 1 d . .
H55 H 0.987595 0.236847 0.524358 0.043 Uiso 1 1 calc R U
C56 C 0.9285(5) 0.3484(7) 0.5131(5) 0.030(3) Uani 1 1 d . .
H56 H 0.914291 0.350217 0.558595 0.036 Uiso 1 1 calc R U
C57 C 1.0687(5) 0.7812(6) 0.5270(4) 0.019(2) Uani 1 1 d . .
H57A H 1.043475 0.834032 0.510852 0.029 Uiso 1 1 calc R U
H57B H 1.112532 0.784799 0.508896 0.029 Uiso 1 1 calc R U
H57C H 1.070342 0.782393 0.576368 0.029 Uiso 1 1 calc R U
C58 C 0.8365(4) 0.7823(5) 0.6249(4) 0.0138(19) Uani 1 1 d . .
H58 H 0.806016 0.745575 0.653218 0.017 Uiso 1 1 calc R U
C59 C 0.7962(5) 0.8323(6) 0.5721(5) 0.018(2) Uani 1 1 d . .
C60 C 0.8231(5) 0.8638(7) 0.5122(5) 0.026(2) Uani 1 1 d . .
H60 H 0.86755 0.853359 0.503499 0.031 Uiso 1 1 calc R U
C61 C 0.7860(6) 0.9103(7) 0.4650(6) 0.036(3) Uani 1 1 d . .
H61 H 0.805789 0.933269 0.425243 0.043 Uiso 1 1 calc R U
C62 C 0.7213(6) 0.9236(7) 0.4749(5) 0.038(3) Uani 1 1 d . .
H62 H 0.695745 0.953767 0.44185 0.046 Uiso 1 1 calc R U
C63 C 0.6933(5) 0.8913(6) 0.5355(5) 0.027(2) Uani 1 1 d . .
H63 H 0.648604 0.900253 0.543712 0.033 Uiso 1 1 calc R U
C64 C 0.7306(5) 0.8472(5) 0.5823(5) 0.018(2) Uani 1 1 d . .
H64 H 0.711182 0.826248 0.622818 0.021 Uiso 1 1 calc R U
C65 C 0.8736(4) 0.8474(6) 0.6728(4) 0.015(2) Uani 1 1 d . .
C66 C 0.8677(5) 0.9430(6) 0.6680(5) 0.020(2) Uani 1 1 d . .
H66 H 0.840859 0.969971 0.6345 0.023 Uiso 1 1 calc R U
C67 C 0.9016(5) 0.9985(6) 0.7130(5) 0.027(2) Uani 1 1 d . .
H67 H 0.899223 1.063779 0.708649 0.032 Uiso 1 1 calc R U
C68 C 0.9387(5) 0.9610(6) 0.7637(4) 0.026(2) Uani 1 1 d . .
H68 H 0.96114 0.999422 0.79455 0.031 Uiso 1 1 calc R U
C69 C 0.9423(5) 0.8652(6) 0.7685(5) 0.027(3) Uani 1 1 d . .
H69 H 0.968064 0.838162 0.802836 0.033 Uiso 1 1 calc R U
C70 C 0.9090(5) 0.8087(6) 0.7242(4) 0.022(2) Uani 1 1 d . .
H70 H 0.910609 0.743456 0.729325 0.026 Uiso 1 1 calc R U
C71 C 0.8960(5) 0.2976(7) 0.8419(5) 0.023(2) Uani 1 1 d . .
C72 C 1.0041(4) 0.3869(5) 0.7861(7) 0.0218(18) Uani 1 1 d . .
C73 C 0.9167(4) 0.4754(6) 0.8609(5) 0.019(2) Uani 1 1 d . .
N1 N 0.7149(3) 0.5547(4) 0.6548(3) 0.0102(15) Uani 1 1 d . .
N2 N 0.7945(3) 0.5997(4) 0.5916(3) 0.0119(15) Uani 1 1 d . .
O1 O 0.8835(3) 0.2356(5) 0.8767(4) 0.0296(18) Uani 1 1 d . .
O2 O 1.0598(3) 0.3825(4) 0.7879(5) 0.0282(15) Uani 1 1 d . .
O3 O 0.9203(3) 0.5154(5) 0.9112(3) 0.0307(18) Uani 1 1 d . .
O4 O 1.0390(3) 0.6976(4) 0.5052(3) 0.0185(14) Uani 1 1 d . .
O5 O 0.5668(3) 0.4101(4) 0.8632(3) 0.0207(15) Uani 1 1 d . .
S1 S 0.79866(11) 0.43464(15) 0.75670(11) 0.0162(5) Uani 1 1 d . .
S2 S 0.90564(12) 0.52185(16) 0.69488(12) 0.0182(5) Uani 1 1 d . .
Br1 Br 0.90844(6) 0.27374(7) 0.68745(5) 0.0281(3) Uani 1 1 d . .
Re1 Re 0.91193(2) 0.39965(2) 0.78298(2) 0.01567(8) Uani 1 1 d . .

loop_
_atom_site_aniso_label
_atom_site_aniso_U_11
_atom_site_aniso_U_22
_atom_site_aniso_U_33
_atom_site_aniso_U_23
_atom_site_aniso_U_13
_atom_site_aniso_U_12
C1 0.012(4) 0.013(4) 0.011(4) 0.003(4) 0.000(4) 0.001(3)
C2 0.011(4) 0.009(4) 0.008(4) -0.002(3) 0.002(4) 0.003(3)
C3 0.015(4) 0.008(4) 0.008(4) -0.005(4) -0.004(3) 0.001(4)
C4 0.018(5) 0.011(4) 0.009(4) -0.002(3) -0.005(4) -0.001(4)
C5 0.013(5) 0.012(4) 0.002(4) 0.002(3) 0.003(3) 0.002(3)
C6 0.010(4) 0.012(4) 0.008(4) 0.000(3) -0.003(4) 0.001(3)
C7 0.014(4) 0.013(4) 0.020(5) -0.003(4) 0.000(4) 0.000(4)
C8 0.023(6) 0.015(5) 0.012(4) 0.001(4) 0.006(4) -0.002(4)
C9 0.021(5) 0.014(4) 0.009(4) -0.004(4) 0.002(4) 0.005(4)
C10 0.010(4) 0.011(4) 0.016(6) 0.000(3) -0.003(3) 0.002(3)
C11 0.014(5) 0.009(4) 0.018(5) -0.002(4) 0.005(4) -0.003(3)
C12 0.027(6) 0.006(4) 0.012(4) 0.001(3) -0.005(4) 0.000(4)
C13 0.029(6) 0.028(6) 0.019(5) -0.003(4) 0.003(4) -0.009(5)
C14 0.046(7) 0.037(6) 0.012(5) 0.004(5) -0.005(5) -0.010(5)
C15 0.049(8) 0.026(6) 0.030(6) 0.003(5) -0.028(6) 0.006(6)
C16 0.032(7) 0.040(7) 0.033(7) -0.011(5) -0.007(5) 0.018(5)
C17 0.027(6) 0.034(6) 0.017(5) -0.009(5) 0.004(5) 0.000(5)
C18 0.033(6) 0.018(5) 0.006(4) -0.002(4) 0.005(4) 0.002(4)
C19 0.041(7) 0.020(5) 0.027(6) -0.009(5) 0.006(5) -0.007(5)
C20 0.058(9) 0.029(6) 0.029(6) -0.005(5) 0.017(6) -0.016(6)
C21 0.093(13) 0.021(6) 0.028(7) 0.007(6) 0.012(7) 0.008(7)
C22 0.083(11) 0.022(6) 0.027(6) 0.000(5) -0.006(7) 0.033(7)
C23 0.041(7) 0.026(6) 0.021(5) -0.010(5) -0.007(5) 0.008(5)
C24 0.045(7) 0.023(5) 0.020(5) 0.001(4) 0.005(5) -0.009(5)
C25 0.018(4) 0.014(4) 0.014(4) -0.006(5) 0.002(6) 0.000(3)
C26 0.031(5) 0.008(4) 0.009(4) -0.002(4) 0.004(4) -0.004(4)
C27 0.029(6) 0.012(4) 0.015(5) -0.006(4) 0.005(4) 0.001(4)
C28 0.029(6) 0.028(6) 0.013(5) -0.002(4) -0.007(4) 0.000(5)
C29 0.042(7) 0.022(5) 0.020(5) 0.004(4) 0.001(5) 0.001(5)
C30 0.049(7) 0.010(5) 0.023(5) 0.003(4) 0.000(5) -0.004(5)
C31 0.032(5) 0.012(4) 0.009(5) 0.002(3) -0.007(4) -0.004(4)
C32 0.021(5) 0.006(4) 0.016(5) 0.001(4) -0.010(4) -0.001(4)
C33 0.027(6) 0.017(5) 0.034(6) -0.008(4) -0.003(5) -0.002(4)
C34 0.029(6) 0.018(5) 0.043(7) -0.005(5) -0.022(5) 0.001(4)
C35 0.058(9) 0.021(5) 0.026(6) -0.008(5) -0.024(6) 0.003(5)
C36 0.042(7) 0.016(5) 0.014(5) -0.002(4) -0.005(5) -0.001(5)
C37 0.033(6) 0.008(4) 0.020(5) 0.002(4) -0.002(5) 0.001(4)
C38 0.006(4) 0.014(4) 0.011(4) 0.002(3) -0.003(3) 0.002(3)
C39 0.017(5) 0.013(4) 0.009(4) 0.005(4) -0.003(4) 0.002(4)
C40 0.019(5) 0.015(4) 0.012(4) -0.004(4) 0.005(4) 0.009(4)
C41 0.013(5) 0.023(5) 0.007(4) 0.000(4) -0.003(4) 0.005(4)
C42 0.013(5) 0.017(5) 0.013(4) -0.001(4) -0.002(4) -0.005(4)
C43 0.013(5) 0.014(4) 0.014(5) 0.007(4) -0.004(4) 0.006(4)
C44 0.021(5) 0.019(5) 0.012(4) -0.007(4) 0.000(4) 0.000(4)
C45 0.019(5) 0.029(6) 0.012(5) -0.011(4) 0.005(4) 0.002(4)
C46 0.015(5) 0.023(5) 0.028(5) -0.001(4) 0.002(4) 0.000(4)
C47 0.013(5) 0.037(6) 0.038(6) -0.019(5) -0.012(5) 0.005(4)
C48 0.029(6) 0.062(8) 0.011(5) -0.005(5) -0.002(5) 0.018(6)
C49 0.027(6) 0.030(6) 0.032(6) 0.004(5) 0.001(5) 0.004(5)
C50 0.016(5) 0.028(6) 0.015(5) -0.001(5) 0.000(4) -0.006(5)
C51 0.023(5) 0.013(4) 0.014(4) -0.003(4) -0.004(4) -0.008(4)
C52 0.024(5) 0.011(4) 0.023(5) 0.000(4) 0.000(4) 0.000(4)
C53 0.025(6) 0.022(5) 0.021(5) -0.011(4) 0.001(5) -0.005(4)
C54 0.035(7) 0.028(6) 0.034(6) -0.016(5) -0.011(5) 0.013(5)
C55 0.051(8) 0.029(6) 0.027(6) 0.001(5) -0.020(6) 0.016(5)
C56 0.045(8) 0.031(6) 0.014(5) -0.001(4) -0.005(5) 0.006(5)
C57 0.024(5) 0.021(5) 0.013(5) 0.000(4) 0.003(4) -0.009(4)
C58 0.017(5) 0.012(4) 0.012(4) 0.008(4) 0.001(4) 0.004(4)
C59 0.019(5) 0.013(4) 0.021(5) -0.004(4) -0.006(4) 0.001(4)
C60 0.022(6) 0.035(6) 0.021(5) 0.013(5) 0.004(5) 0.004(5)
C61 0.036(7) 0.038(7) 0.034(6) 0.003(5) -0.003(5) 0.010(6)
C62 0.058(9) 0.025(6) 0.032(6) -0.001(5) -0.018(6) 0.011(6)
C63 0.020(5) 0.021(5) 0.040(6) -0.006(5) -0.007(5) 0.005(5)
C64 0.024(6) 0.008(4) 0.021(5) -0.005(4) 0.006(4) 0.000(4)
C65 0.018(5) 0.017(5) 0.011(5) 0.000(4) 0.001(4) 0.000(4)
C66 0.019(5) 0.015(5) 0.025(5) 0.007(4) 0.004(4) 0.002(4)
C67 0.025(6) 0.023(5) 0.033(6) -0.010(5) 0.007(5) -0.004(4)
C68 0.023(5) 0.035(5) 0.020(6) -0.013(4) 0.005(4) -0.006(4)
C69 0.033(6) 0.032(5) 0.017(7) -0.001(4) 0.001(4) 0.001(4)
C70 0.031(6) 0.023(5) 0.011(4) -0.002(4) 0.003(5) 0.006(5)
C71 0.021(6) 0.022(5) 0.027(6) 0.001(5) -0.011(4) 0.001(4)
C72 0.025(4) 0.018(4) 0.022(4) 0.009(6) 0.002(7) 0.000(3)
C73 0.010(5) 0.018(5) 0.029(6) 0.006(4) -0.004(4) 0.002(4)
N1 0.014(4) 0.004(3) 0.013(4) -0.003(3) 0.000(3) -0.001(3)
N2 0.012(4) 0.011(3) 0.012(3) 0.005(3) -0.001(3) 0.002(3)
O1 0.027(4) 0.029(4) 0.032(4) 0.015(4) -0.010(4) -0.009(3)
O2 0.018(3) 0.029(3) 0.037(4) 0.012(4) -0.003(5) 0.000(2)
O3 0.028(5) 0.038(4) 0.027(4) -0.006(4) -0.009(3) -0.003(3)
O4 0.016(3) 0.021(3) 0.018(3) -0.005(3) 0.000(3) -0.008(3)
O5 0.029(4) 0.021(3) 0.013(3) -0.004(3) 0.009(3) -0.012(3)
S1 0.0157(11) 0.0169(10) 0.0161(10) 0.0055(9) -0.0029(9) -0.0007(9)
S2 0.0135(13) 0.0203(12) 0.0209(13) 0.0069(11) -0.0014(11) -0.0005(11)
Br1 0.0401(7) 0.0221(5) 0.0222(5) -0.0004(5) 0.0000(6) 0.0054(5)
Re1 0.01479(14) 0.01622(15) 0.01599(15) 0.0045(2) -0.0018(3) 0.00097(15)

loop_
_atom_type_symbol
_atom_type_description
_atom_type_scat_dispersion_real
_atom_type_scat_dispersion_imag
_atom_type_scat_source
C C 0.0033 0.0016 'International Tables Vol C Tables 4.2.6.8 and 6.1.1.4'
H H 0 0 'International Tables Vol C Tables 4.2.6.8 and 6.1.1.4'
N N 0.0061 0.0033 'International Tables Vol C Tables 4.2.6.8 and 6.1.1.4'
O O 0.0106 0.006 'International Tables Vol C Tables 4.2.6.8 and 6.1.1.4'
S S 0.1246 0.1234 'International Tables Vol C Tables 4.2.6.8 and 6.1.1.4'
Br Br -0.2901 2.4595 'International Tables Vol C Tables 4.2.6.8 and 6.1.1.4'
Re Re -1.0185 7.231 'International Tables Vol C Tables 4.2.6.8 and 6.1.1.4'

loop_
_geom_angle_atom_site_label_1
_geom_angle_atom_site_label_2
_geom_angle_atom_site_label_3
_geom_angle
C2 C1 S2 125.3(6)
C2 C1 S1 121.5(6)
S2 C1 S1 113.1(5)
N1 C2 N2 106.4(7)
N1 C2 C1 126.7(7)
N2 C2 C1 126.8(8)
C4 C3 N1 108.4(8)
C4 C3 H3 125.8
N1 C3 H3 125.8
C3 C4 N2 107.0(7)
C3 C4 H4 126.5
N2 C4 H4 126.5
C6 C5 C10 123.1(7)
C6 C5 N1 117.7(7)
C10 C5 N1 119.2(7)
C7 C6 C5 118.2(7)
C7 C6 C11 120.7(7)
C5 C6 C11 121.1(7)
C8 C7 C6 120.6(8)
C8 C7 H7 119.7
C6 C7 H7 119.7
O5 C8 C7 125.6(8)
O5 C8 C9 114.6(7)
C7 C8 C9 119.8(8)
C10 C9 C8 121.4(8)
C10 C9 H9 119.3
C8 C9 H9 119.3
C9 C10 C5 117.0(7)
C9 C10 C25 121.2(8)
C5 C10 C25 121.8(8)
C18 C11 C12 114.0(7)
C18 C11 C6 113.0(7)
C12 C11 C6 111.5(7)
C18 C11 H11 105.8
C12 C11 H11 105.8
C6 C11 H11 105.8
C17 C12 C13 118.0(9)
C17 C12 C11 123.2(8)
C13 C12 C11 118.7(8)
C14 C13 C12 120.0(10)
C14 C13 H13 120
C12 C13 H13 120
C15 C14 C13 121.2(10)
C15 C14 H14 119.4
C13 C14 H14 119.4
C16 C15 C14 118.7(10)
C16 C15 H15 120.6
C14 C15 H15 120.6
C15 C16 C17 122.1(11)
C15 C16 H16 119
C17 C16 H16 119
C12 C17 C16 120.0(9)
C12 C17 H17 120
C16 C17 H17 120
C19 C18 C23 119.4(9)
C19 C18 C11 122.7(9)
C23 C18 C11 117.9(9)
C18 C19 C20 119.3(11)
C18 C19 H19 120.4
C20 C19 H19 120.4
C21 C20 C19 120.5(11)
C21 C20 H20 119.8
C19 C20 H20 119.8
C22 C21 C20 120.7(11)
C22 C21 H21 119.6
C20 C21 H21 119.6
C21 C22 C23 120.4(12)
C21 C22 H22 119.8
C23 C22 H22 119.8
C22 C23 C18 119.6(11)
C22 C23 H23 120.2
C18 C23 H23 120.2
O5 C24 H24A 109.5
O5 C24 H24B 109.5
H24A C24 H24B 109.5
O5 C24 H24C 109.5
H24A C24 H24C 109.5
H24B C24 H24C 109.5
C32 C25 C10 113.6(8)
C32 C25 C26 113.0(7)
C10 C25 C26 111.6(7)
C32 C25 H25 105.9
C10 C25 H25 105.9
C26 C25 H25 105.9
C27 C26 C31 118.8(8)
C27 C26 C25 125.1(7)
C31 C26 C25 116.2(8)
C26 C27 C28 121.2(8)
C26 C27 H27 119.4
C28 C27 H27 119.4
C27 C28 C29 119.6(10)
C27 C28 H28 120.2
C29 C28 H28 120.2
C30 C29 C28 120.1(9)
C30 C29 H29 120
C28 C29 H29 120
C29 C30 C31 120.0(9)
C29 C30 H30 120
C31 C30 H30 120
C30 C31 C26 120.3(9)
C30 C31 H31 119.9
C26 C31 H31 119.9
C33 C32 C37 117.6(9)
C33 C32 C25 120.3(9)
C37 C32 C25 122.1(8)
C32 C33 C34 120.9(10)
C32 C33 H33 119.6
C34 C33 H33 119.6
C35 C34 C33 121.0(10)
C35 C34 H34 119.5
C33 C34 H34 119.5
C34 C35 C36 119.5(9)
C34 C35 H35 120.2
C36 C35 H35 120.2
C35 C36 C37 120.4(10)
C35 C36 H36 119.8
C37 C36 H36 119.8
C36 C37 C32 120.5(10)
C36 C37 H37 119.7
C32 C37 H37 119.7
C43 C38 C39 122.8(8)
C43 C38 N2 117.5(7)
C39 C38 N2 119.7(7)
C40 C39 C38 118.2(8)
C40 C39 C44 121.7(8)
C38 C39 C44 119.7(8)
C39 C40 C41 121.2(8)
C39 C40 H40 119.4
C41 C40 H40 119.4
O4 C41 C40 116.0(7)
O4 C41 C42 124.4(8)
C40 C41 C42 119.5(8)
C43 C42 C41 121.0(8)
C43 C42 H42 119.5
C41 C42 H42 119.5
C42 C43 C38 117.0(8)
C42 C43 C58 121.5(8)
C38 C43 C58 121.1(8)
C45 C44 C39 111.4(7)
C45 C44 C51 111.7(7)
C39 C44 C51 112.3(7)
C45 C44 H44 107
C39 C44 H44 107
C51 C44 H44 107
C50 C45 C46 117.5(9)
C50 C45 C44 122.6(9)
C46 C45 C44 119.9(9)
C47 C46 C45 120.9(9)
C47 C46 H46 119.6
C45 C46 H46 119.6
C48 C47 C46 120.9(9)
C48 C47 H47 119.5
C46 C47 H47 119.5
C47 C48 C49 119.2(10)
C47 C48 H48 120.4
C49 C48 H48 120.4
C50 C49 C48 120.1(10)
C50 C49 H49 119.9
C48 C49 H49 119.9
C49 C50 C45 121.3(10)
C49 C50 H50 119.4
C45 C50 H50 119.4
C52 C51 C56 119.0(9)
C52 C51 C44 122.5(8)
C56 C51 C44 118.5(8)
C51 C52 C53 120.3(9)
C51 C52 H52 119.8
C53 C52 H52 119.8
C54 C53 C52 120.1(9)
C54 C53 H53 119.9
C52 C53 H53 119.9
C55 C54 C53 119.9(9)
C55 C54 H54 120.1
C53 C54 H54 120.1
C54 C55 C56 120.2(9)
C54 C55 H55 119.9
C56 C55 H55 119.9
C55 C56 C51 120.4(9)
C55 C56 H56 119.8
C51 C56 H56 119.8
O4 C57 H57A 109.5
O4 C57 H57B 109.5
H57A C57 H57B 109.5
O4 C57 H57C 109.5
H57A C57 H57C 109.5
H57B C57 H57C 109.5
C59 C58 C43 108.4(7)
C59 C58 C65 114.1(7)
C43 C58 C65 112.9(7)
C59 C58 H58 107
C43 C58 H58 107
C65 C58 H58 107
C60 C59 C64 117.7(9)
C60 C59 C58 121.5(9)
C64 C59 C58 120.8(8)
C61 C60 C59 120.9(10)
C61 C60 H60 119.5
C59 C60 H60 119.5
C62 C61 C60 121.0(11)
C62 C61 H61 119.5
C60 C61 H61 119.5
C61 C62 C63 118.5(10)
C61 C62 H62 120.8
C63 C62 H62 120.8
C64 C63 C62 120.0(10)
C64 C63 H63 120
C62 C63 H63 120
C63 C64 C59 121.9(9)
C63 C64 H64 119.1
C59 C64 H64 119.1
C70 C65 C66 120.2(8)
C70 C65 C58 118.3(7)
C66 C65 C58 121.3(8)
C67 C66 C65 118.9(9)
C67 C66 H66 120.5
C65 C66 H66 120.5
C68 C67 C66 121.5(9)
C68 C67 H67 119.2
C66 C67 H67 119.2
C67 C68 C69 118.3(9)
C67 C68 H68 120.9
C69 C68 H68 120.9
C70 C69 C68 121.2(9)
C70 C69 H69 119.4
C68 C69 H69 119.4
C65 C70 C69 119.7(8)
C65 C70 H70 120.1
C69 C70 H70 120.1
O1 C71 Re1 177.0(9)
O2 C72 Re1 177.6(7)
O3 C73 Re1 174.7(8)
C2 N1 C3 109.4(7)
C2 N1 C5 127.9(7)
C3 N1 C5 122.6(7)
C2 N2 C4 108.7(7)
C2 N2 C38 127.6(7)
C4 N2 C38 123.4(7)
C41 O4 C57 118.2(7)
C8 O5 C24 116.9(7)
C1 S1 Re1 88.9(3)
C1 S2 Re1 87.9(3)
C73 Re1 C71 87.5(4)
C73 Re1 C72 88.7(5)
C71 Re1 C72 94.5(4)
C73 Re1 S1 95.9(3)
C71 Re1 S1 97.1(3)
C72 Re1 S1 167.7(4)
C73 Re1 S2 99.5(3)
C71 Re1 S2 165.6(3)
C72 Re1 S2 98.2(3)
S1 Re1 S2 69.80(8)
C73 Re1 Br1 171.4(3)
C71 Re1 Br1 84.3(3)
C72 Re1 Br1 89.1(4)
S1 Re1 Br1 87.91(6)
S2 Re1 Br1 89.12(6)

loop_
_geom_bond_atom_site_label_1
_geom_bond_atom_site_label_2
_geom_bond_distance
C1 C2 1.461(11)
C1 S2 1.694(9)
C1 S1 1.700(8)
C2 N1 1.339(11)
C2 N2 1.374(10)
C3 C4 1.338(12)
C3 N1 1.370(10)
C3 H3 0.95
C4 N2 1.379(10)
C4 H4 0.95
C5 C6 1.387(11)
C5 C10 1.396(11)
C5 N1 1.458(10)
C6 C7 1.382(12)
C6 C11 1.528(11)
C7 C8 1.378(11)
C7 H7 0.95
C8 O5 1.371(10)
C8 C9 1.402(12)
C9 C10 1.374(11)
C9 H9 0.95
C10 C25 1.542(10)
C11 C18 1.521(11)
C11 C12 1.523(12)
C11 H11 1
C12 C17 1.380(13)
C12 C13 1.404(12)
C13 C14 1.383(14)
C13 H13 0.95
C14 C15 1.373(15)
C14 H14 0.95
C15 C16 1.345(14)
C15 H15 0.95
C16 C17 1.390(14)
C16 H16 0.95
C17 H17 0.95
C18 C19 1.383(13)
C18 C23 1.396(14)
C19 C20 1.384(13)
C19 H19 0.95
C20 C21 1.367(18)
C20 H20 0.95
C21 C22 1.345(18)
C21 H21 0.95
C22 C23 1.382(13)
C22 H22 0.95
C23 H23 0.95
C24 O5 1.423(10)
C24 H24A 0.98
C24 H24B 0.98
C24 H24C 0.98
C25 C32 1.493(13)
C25 C26 1.548(11)
C25 H25 1
C26 C27 1.372(13)
C26 C31 1.403(11)
C27 C28 1.382(12)
C27 H27 0.95
C28 C29 1.390(12)
C28 H28 0.95
C29 C30 1.374(14)
C29 H29 0.95
C30 C31 1.386(12)
C30 H30 0.95
C31 H31 0.95
C32 C33 1.380(13)
C32 C37 1.395(12)
C33 C34 1.385(13)
C33 H33 0.95
C34 C35 1.359(15)
C34 H34 0.95
C35 C36 1.362(15)
C35 H35 0.95
C36 C37 1.394(12)
C36 H36 0.95
C37 H37 0.95
C38 C43 1.395(11)
C38 C39 1.399(11)
C38 N2 1.445(10)
C39 C40 1.362(12)
C39 C44 1.528(12)
C40 C41 1.391(12)
C40 H40 0.95
C41 O4 1.354(10)
C41 C42 1.402(11)
C42 C43 1.385(12)
C42 H42 0.95
C43 C58 1.533(11)
C44 C45 1.521(12)
C44 C51 1.534(12)
C44 H44 1
C45 C50 1.388(13)
C45 C46 1.392(13)
C46 C47 1.378(13)
C46 H46 0.95
C47 C48 1.365(14)
C47 H47 0.95
C48 C49 1.381(15)
C48 H48 0.95
C49 C50 1.380(13)
C49 H49 0.95
C50 H50 0.95
C51 C52 1.386(12)
C51 C56 1.397(12)
C52 C53 1.397(12)
C52 H52 0.95
C53 C54 1.386(13)
C53 H53 0.95
C54 C55 1.378(14)
C54 H54 0.95
C55 C56 1.393(14)
C55 H55 0.95
C56 H56 0.95
C57 O4 1.425(9)
C57 H57A 0.98
C57 H57B 0.98
C57 H57C 0.98
C58 C59 1.522(11)
C58 C65 1.545(12)
C58 H58 1
C59 C60 1.391(12)
C59 C64 1.392(12)
C60 C61 1.386(13)
C60 H60 0.95
C61 C62 1.371(16)
C61 H61 0.95
C62 C63 1.415(14)
C62 H62 0.95
C63 C64 1.365(13)
C63 H63 0.95
C64 H64 0.95
C65 C70 1.377(12)
C65 C66 1.394(11)
C66 C67 1.393(13)
C66 H66 0.95
C67 C68 1.378(13)
C67 H67 0.95
C68 C69 1.391(12)
C68 H68 0.95
C69 C70 1.386(12)
C69 H69 0.95
C70 H70 0.95
C71 O1 1.161(11)
C71 Re1 1.914(10)
C72 O2 1.158(9)
C72 Re1 1.922(8)
C73 O3 1.158(11)
C73 Re1 1.899(10)
S1 Re1 2.459(2)
S2 Re1 2.491(2)
Br1 Re1 2.6315(11)

loop_
_geom_torsion_atom_site_label_1
_geom_torsion_atom_site_label_2
_geom_torsion_atom_site_label_3
_geom_torsion_atom_site_label_4
_geom_torsion
S2 C1 C2 N1 -171.4(6)
S1 C1 C2 N1 11.5(12)
S2 C1 C2 N2 11.6(12)
S1 C1 C2 N2 -165.4(6)
N1 C3 C4 N2 -0.3(9)
C10 C5 C6 C7 -1.1(13)
N1 C5 C6 C7 178.4(7)
C10 C5 C6 C11 176.2(8)
N1 C5 C6 C11 -4.3(12)
C5 C6 C7 C8 0.7(13)
C11 C6 C7 C8 -176.5(8)
C6 C7 C8 O5 -179.2(8)
C6 C7 C8 C9 0.4(14)
O5 C8 C9 C10 178.3(8)
C7 C8 C9 C10 -1.3(14)
C8 C9 C10 C5 1.0(13)
C8 C9 C10 C25 -178.5(8)
C6 C5 C10 C9 0.2(12)
N1 C5 C10 C9 -179.3(7)
C6 C5 C10 C25 179.7(8)
N1 C5 C10 C25 0.2(11)
C7 C6 C11 C18 -39.9(11)
C5 C6 C11 C18 143.0(8)
C7 C6 C11 C12 90.1(9)
C5 C6 C11 C12 -87.1(10)
C18 C11 C12 C17 97.1(10)
C6 C11 C12 C17 -32.3(11)
C18 C11 C12 C13 -85.1(10)
C6 C11 C12 C13 145.4(8)
C17 C12 C13 C14 -1.7(13)
C11 C12 C13 C14 -179.5(8)
C12 C13 C14 C15 0.5(15)
C13 C14 C15 C16 0.0(16)
C14 C15 C16 C17 0.8(17)
C13 C12 C17 C16 2.4(14)
C11 C12 C17 C16 -179.8(8)
C15 C16 C17 C12 -2.0(16)
C12 C11 C18 C19 -23.7(12)
C6 C11 C18 C19 105.0(10)
C12 C11 C18 C23 154.2(8)
C6 C11 C18 C23 -77.1(10)
C23 C18 C19 C20 -2.8(14)
C11 C18 C19 C20 175.1(9)
C18 C19 C20 C21 -0.3(16)
C19 C20 C21 C22 3.1(18)
C20 C21 C22 C23 -2.8(18)
C21 C22 C23 C18 -0.4(16)
C19 C18 C23 C22 3.2(14)
C11 C18 C23 C22 -174.8(9)
C9 C10 C25 C32 38.4(11)
C5 C10 C25 C32 -141.0(8)
C9 C10 C25 C26 -90.8(11)
C5 C10 C25 C26 89.7(9)
C32 C25 C26 C27 -134.5(9)
C10 C25 C26 C27 -5.0(13)
C32 C25 C26 C31 47.4(10)
C10 C25 C26 C31 177.0(8)
C31 C26 C27 C28 -1.1(13)
C25 C26 C27 C28 -179.1(9)
C26 C27 C28 C29 0.7(14)
C27 C28 C29 C30 -0.6(14)
C28 C29 C30 C31 1.0(15)
C29 C30 C31 C26 -1.4(14)
C27 C26 C31 C30 1.5(13)
C25 C26 C31 C30 179.7(9)
C10 C25 C32 C33 101.1(9)
C26 C25 C32 C33 -130.3(8)
C10 C25 C32 C37 -80.1(9)
C26 C25 C32 C37 48.4(11)
C37 C32 C33 C34 2.3(13)
C25 C32 C33 C34 -178.9(8)
C32 C33 C34 C35 -0.1(15)
C33 C34 C35 C36 -0.7(15)
C34 C35 C36 C37 -0.7(15)
C35 C36 C37 C32 2.9(14)
C33 C32 C37 C36 -3.6(13)
C25 C32 C37 C36 177.6(8)
C43 C38 C39 C40 6.0(12)
N2 C38 C39 C40 -177.5(7)
C43 C38 C39 C44 -166.4(8)
N2 C38 C39 C44 10.1(11)
C38 C39 C40 C41 -1.2(12)
C44 C39 C40 C41 171.0(8)
C39 C40 C41 O4 -178.9(8)
C39 C40 C41 C42 -2.8(12)
O4 C41 C42 C43 178.1(8)
C40 C41 C42 C43 2.4(12)
C41 C42 C43 C38 2.1(12)
C41 C42 C43 C58 -171.4(7)
C39 C38 C43 C42 -6.3(12)
N2 C38 C43 C42 177.1(7)
C39 C38 C43 C58 167.2(7)
N2 C38 C43 C58 -9.4(11)
C40 C39 C44 C45 -97.5(10)
C38 C39 C44 C45 74.6(10)
C40 C39 C44 C51 28.8(11)
C38 C39 C44 C51 -159.1(7)
C39 C44 C45 C50 20.3(12)
C51 C44 C45 C50 -106.3(10)
C39 C44 C45 C46 -160.1(8)
C51 C44 C45 C46 73.3(11)
C50 C45 C46 C47 -0.9(14)
C44 C45 C46 C47 179.5(8)
C45 C46 C47 C48 -0.1(15)
C46 C47 C48 C49 1.6(15)
C47 C48 C49 C50 -2.1(15)
C48 C49 C50 C45 1.0(15)
C46 C45 C50 C49 0.5(14)
C44 C45 C50 C49 -179.9(9)
C45 C44 C51 C52 30.5(12)
C39 C44 C51 C52 -95.5(10)
C45 C44 C51 C56 -149.8(9)
C39 C44 C51 C56 84.1(10)
C56 C51 C52 C53 -0.1(14)
C44 C51 C52 C53 179.5(8)
C51 C52 C53 C54 0.9(14)
C52 C53 C54 C55 -1.4(15)
C53 C54 C55 C56 1.1(17)
C54 C55 C56 C51 -0.4(16)
C52 C51 C56 C55 -0.2(15)
C44 C51 C56 C55 -179.8(9)
C42 C43 C58 C59 92.1(10)
C38 C43 C58 C59 -81.1(9)
C42 C43 C58 C65 -35.4(11)
C38 C43 C58 C65 151.4(8)
C43 C58 C59 C60 -43.2(11)
C65 C58 C59 C60 83.6(10)
C43 C58 C59 C64 136.4(8)
C65 C58 C59 C64 -96.9(10)
C64 C59 C60 C61 1.3(14)
C58 C59 C60 C61 -179.1(9)
C59 C60 C61 C62 -2.4(16)
C60 C61 C62 C63 2.0(16)
C61 C62 C63 C64 -0.6(14)
C62 C63 C64 C59 -0.3(14)
C60 C59 C64 C63 0.0(13)
C58 C59 C64 C63 -179.6(8)
C59 C58 C65 C70 177.0(8)
C43 C58 C65 C70 -58.7(11)
C59 C58 C65 C66 2.0(12)
C43 C58 C65 C66 126.4(9)
C70 C65 C66 C67 4.4(14)
C58 C65 C66 C67 179.3(8)
C65 C66 C67 C68 -2.7(15)
C66 C67 C68 C69 0.9(15)
C67 C68 C69 C70 -0.8(15)
C66 C65 C70 C69 -4.3(14)
C58 C65 C70 C69 -179.3(8)
C68 C69 C70 C65 2.5(15)
N2 C2 N1 C3 1.8(8)
C1 C2 N1 C3 -175.7(7)
N2 C2 N1 C5 -178.6(7)
C1 C2 N1 C5 4.0(13)
C4 C3 N1 C2 -1.0(9)
C4 C3 N1 C5 179.4(7)
C6 C5 N1 C2 -100.5(10)
C10 C5 N1 C2 79.0(10)
C6 C5 N1 C3 79.1(10)
C10 C5 N1 C3 -101.4(9)
N1 C2 N2 C4 -2.0(8)
C1 C2 N2 C4 175.5(8)
N1 C2 N2 C38 171.7(7)
C1 C2 N2 C38 -10.8(13)
C3 C4 N2 C2 1.4(9)
C3 C4 N2 C38 -172.6(7)
C43 C38 N2 C2 -88.5(10)
C39 C38 N2 C2 94.8(10)
C43 C38 N2 C4 84.3(10)
C39 C38 N2 C4 -92.4(10)
C40 C41 O4 C57 179.9(7)
C42 C41 O4 C57 4.0(12)
C7 C8 O5 C24 5.4(13)
C9 C8 O5 C24 -174.2(8)
C2 C1 S1 Re1 172.8(6)
S2 C1 S1 Re1 -4.6(4)
C2 C1 S2 Re1 -172.7(7)
S1 C1 S2 Re1 4.5(4)
